data_4511369
loop_
_publ_author_name
'Kodama, Koichi'
'Shitara, Hiroaki'
'Hirose, Takuji'

_publ_section_title
;
 Chirality Switching in Optical Resolution of Mandelic Acid in C1--C4
 Alcohols: Elucidation of Solvent Effects Based on X-ray Crystal
 Structures of Diastereomeric Salts
;
_journal_issue 7
_journal_name_full 'Crystal Growth &amp; Design'
_journal_page_first 3549
_journal_paper_doi 10.1021/cg500483p
_journal_volume 14
_journal_year 2014
_chemical_absolute_configuration syn
_chemical_formula_sum 'C26 H33 N O5'
_chemical_formula_weight 439.53
_chemical_name_systematic
;
 ?
;
_space_group_crystal_system orthorhombic
_space_group_IT_number 19
_space_group_name_Hall 'P 2ac 2ab'
_space_group_name_H-M_alt 'P 21 21 21'
_symmetry_space_group_name_Hall 'P 2ac 2ab'
_symmetry_space_group_name_H-M 'P 21 21 21'
_atom_sites_solution_hydrogens geom
_audit_creation_method SHELXL-2013
_cell_angle_alpha 90
_cell_angle_beta 90
_cell_angle_gamma 90
_cell_formula_units_Z 4
_cell_length_a 6.0401(12)
_cell_length_b 16.220(3)
_cell_length_c 24.531(5)
_cell_measurement_temperature 200(2)
_cell_volume 2403.3(8)
_computing_structure_refinement 'SHELXL-2013 (Sheldrick, 2013)'
_diffrn_ambient_temperature 200(2)
_diffrn_measured_fraction_theta_full 0.970
_diffrn_measured_fraction_theta_max 0.998
_diffrn_measurement_device_type CCD
_diffrn_measurement_method \w
_diffrn_radiation_type MoK\a
_diffrn_radiation_wavelength 0.71073
_diffrn_reflns_av_R_equivalents 0.1751
_diffrn_reflns_av_unetI/netI 0.2196
_diffrn_reflns_Laue_measured_fraction_full 0.970
_diffrn_reflns_Laue_measured_fraction_max 0.998
_diffrn_reflns_limit_h_max 6
_diffrn_reflns_limit_h_min -7
_diffrn_reflns_limit_k_max 18
_diffrn_reflns_limit_k_min -19
_diffrn_reflns_limit_l_max 29
_diffrn_reflns_limit_l_min -23
_diffrn_reflns_number 11435
_diffrn_reflns_point_group_measured_fraction_full 0.968
_diffrn_reflns_point_group_measured_fraction_max 0.999
_diffrn_reflns_theta_full 25.242
_diffrn_reflns_theta_max 24.994
_diffrn_reflns_theta_min 1.505
_exptl_absorpt_coefficient_mu 0.084
_exptl_absorpt_correction_T_max 0.999
_exptl_absorpt_correction_T_min 0.871
_exptl_absorpt_correction_type multi-scan
_exptl_crystal_colour colorless
_exptl_crystal_density_diffrn 1.215
_exptl_crystal_description needle
_exptl_crystal_F_000 944
_exptl_crystal_size_max 0.860
_exptl_crystal_size_mid 0.010
_exptl_crystal_size_min 0.010
_refine_diff_density_max 0.176
_refine_diff_density_min -0.234
_refine_diff_density_rms 0.048
_refine_ls_abs_structure_details
;
 Flack x determined using 542 quotients [(I+)-(I-)]/[(I+)+(I-)]
 (Parsons and Flack (2004), Acta Cryst. A60, s61).
;
_refine_ls_abs_structure_Flack 1.1(10)
_refine_ls_extinction_method none
_refine_ls_goodness_of_fit_ref 0.764
_refine_ls_hydrogen_treatment constr
_refine_ls_matrix_type full
_refine_ls_number_parameters 295
_refine_ls_number_reflns 4218
_refine_ls_number_restraints 0
_refine_ls_restrained_S_all 0.764
_refine_ls_R_factor_all 0.1461
_refine_ls_R_factor_gt 0.0552
_refine_ls_shift/su_max 0.000
_refine_ls_shift/su_mean 0.000
_refine_ls_structure_factor_coef Fsqd
_refine_ls_weighting_details 'w=1/[\s^2^(Fo^2^)+(0.0219P)^2^] where P=(Fo^2^+2Fc^2^)/3'
_refine_ls_weighting_scheme calc
_refine_ls_wR_factor_gt 0.1052
_refine_ls_wR_factor_ref 0.1269
_reflns_Friedel_coverage 0.720
_reflns_Friedel_fraction_full 0.967
_reflns_Friedel_fraction_max 0.999
_reflns_number_gt 1889
_reflns_number_total 4218
_reflns_threshold_expression 'I > 2\s(I)'
_cod_data_source_file (S)-MA_(1R2S)-ADPE_tBuOH.cif
_cod_data_source_block (S)-MA_(1R,2S)-ADPE_tBuOH
_cod_depositor_comments 'Adding full bibliography for 4511364--4511381.cif.'
_cod_database_code 4511369
_shelx_space_group_comment
;
The symmetry employed for this shelxl refinement is uniquely defined
by the following loop, which should always be used as a source of
symmetry information in preference to the above space-group names.
They are only intended as comments.
;
_shelx_estimated_absorpt_t_min 0.932
_shelx_estimated_absorpt_t_max 0.999
_shelxl_version_number 2013-4

loop_
_space_group_symop_operation_xyz
'x, y, z'
'-x+1/2, -y, z+1/2'
'x+1/2, -y+1/2, -z'
'-x, y+1/2, -z+1/2'

loop_
_atom_site_label
_atom_site_type_symbol
_atom_site_fract_x
_atom_site_fract_y
_atom_site_fract_z
_atom_site_U_iso_or_equiv
_atom_site_adp_type
_atom_site_occupancy
_atom_site_site_symmetry_order
_atom_site_calc_flag
_atom_site_refinement_flags_posn
_atom_site_refinement_flags_adp
O1 O -0.3583(7) 0.3483(2) 0.07469(16) 0.0381(11) Uani 1 1 d . .
O2 O -0.2143(7) 0.2360(2) 0.03724(16) 0.0340(11) Uani 1 1 d . .
O3 O -0.6142(7) 0.1562(2) 0.04645(15) 0.0349(11) Uani 1 1 d . .
H1 H -0.5694 0.1666 0.0148 0.052 Uiso 1 1 calc R U
O4 O 0.1338(6) 0.0146(2) 0.05599(17) 0.0362(11) Uani 1 1 d . .
H2 H 0.1888 0.0621 0.0585 0.054 Uiso 1 1 calc R U
N1 N -0.2078(8) 0.0833(2) -0.01461(18) 0.0287(12) Uani 1 1 d . .
H31 H -0.2381 0.1358 0.0080 0.043 Uiso 1 1 calc R U
H32 H -0.3149 0.0813 -0.0474 0.043 Uiso 1 1 calc R U
H33 H -0.0464 0.0842 -0.0286 0.043 Uiso 1 1 calc R U
C1 C -0.3649(11) 0.2721(4) 0.0631(2) 0.0284(14) Uani 1 1 d . .
O5 O -0.4624(7) 0.0965(3) -0.10629(18) 0.0555(14) Uani 1 1 d . .
H3 H -0.5941 0.1120 -0.1023 0.083 Uiso 1 1 calc R U
C2 C -0.1978(10) -0.0702(3) -0.0126(2) 0.0272(15) Uani 1 1 d . .
C3 C -0.5433(11) 0.1921(3) 0.1396(2) 0.0320(16) Uani 1 1 d . .
C4 C -0.1389(12) -0.2140(4) -0.0719(2) 0.0394(17) Uani 1 1 d . .
H4 H -0.1198 -0.2630 -0.0927 0.047 Uiso 1 1 calc R U
C5 C -0.0894(9) 0.0172(3) 0.0714(2) 0.0297(16) Uani 1 1 d . .
H5 H -0.1187 0.0720 0.0886 0.036 Uiso 1 1 calc R U
C6 C -0.3595(11) -0.1316(3) -0.0116(2) 0.0362(17) Uani 1 1 d . .
H6 H -0.4916 -0.1244 0.0088 0.043 Uiso 1 1 calc R U
C7 C -0.1488(11) -0.0490(3) 0.1121(2) 0.0291(15) Uani 1 1 d . .
C8 C -0.0058(11) -0.0802(3) -0.0435(2) 0.0361(17) Uani 1 1 d . .
H7 H 0.1037 -0.0382 -0.0446 0.043 Uiso 1 1 calc R U
C9 C 0.0220(11) -0.1531(4) -0.0729(2) 0.0409(17) Uani 1 1 d . .
H8 H 0.1526 -0.1611 -0.0938 0.049 Uiso 1 1 calc R U
C10 C -0.2424(10) 0.0088(3) 0.0203(2) 0.0290(15) Uani 1 1 d . .
H9 H -0.4000 0.0081 0.0328 0.035 Uiso 1 1 calc R U
C11 C -0.5667(10) 0.2252(3) 0.0816(2) 0.0278(15) Uani 1 1 d . .
H10 H -0.6963 0.2635 0.0807 0.033 Uiso 1 1 calc R U
C12 C -0.0034(12) -0.1151(4) 0.1209(2) 0.0419(18) Uani 1 1 d . .
H11 H 0.1364 -0.1170 0.1032 0.050 Uiso 1 1 calc R U
C13 C -0.3466(11) -0.0462(4) 0.1398(2) 0.0416(18) Uani 1 1 d . .
H12 H -0.4421 -0.0004 0.1343 0.050 Uiso 1 1 calc R U
C14 C -0.4401(11) 0.0541(4) -0.1579(3) 0.0393(18) Uani 1 1 d . .
C15 C -0.3237(12) -0.2036(3) -0.0412(3) 0.0416(18) Uani 1 1 d . .
H13 H -0.4309 -0.2464 -0.0398 0.050 Uiso 1 1 calc R U
C16 C -0.3535(13) 0.2010(4) 0.1694(3) 0.0448(19) Uani 1 1 d . .
H14 H -0.2289 0.2281 0.1540 0.054 Uiso 1 1 calc R U
C17 C -0.4114(13) -0.1078(4) 0.1756(3) 0.054(2) Uani 1 1 d . .
H15 H -0.5494 -0.1048 0.1941 0.065 Uiso 1 1 calc R U
C18 C -0.2703(14) -0.1733(4) 0.1835(3) 0.057(2) Uani 1 1 d . .
H16 H -0.3114 -0.2159 0.2081 0.069 Uiso 1 1 calc R U
C19 C -0.7237(12) 0.1526(4) 0.1628(3) 0.051(2) Uani 1 1 d . .
H17 H -0.8573 0.1473 0.1426 0.061 Uiso 1 1 calc R U
C20 C -0.2006(11) 0.0564(4) -0.1718(3) 0.056(2) Uani 1 1 d . .
H18 H -0.1502 0.1138 -0.1731 0.084 Uiso 1 1 calc R U
H19 H -0.1774 0.0305 -0.2074 0.084 Uiso 1 1 calc R U
H20 H -0.1163 0.0263 -0.1440 0.084 Uiso 1 1 calc R U
C21 C -0.5253(13) -0.0323(4) -0.1513(3) 0.064(2) Uani 1 1 d . .
H21 H -0.4421 -0.0603 -0.1224 0.097 Uiso 1 1 calc R U
H22 H -0.5068 -0.0624 -0.1857 0.097 Uiso 1 1 calc R U
H23 H -0.6826 -0.0307 -0.1416 0.097 Uiso 1 1 calc R U
C22 C -0.3429(14) 0.1703(5) 0.2225(3) 0.063(2) Uani 1 1 d . .
H24 H -0.2109 0.1768 0.2431 0.075 Uiso 1 1 calc R U
C23 C -0.5196(17) 0.1310(5) 0.2450(3) 0.067(3) Uani 1 1 d . .
H25 H -0.5104 0.1107 0.2812 0.080 Uiso 1 1 calc R U
C24 C -0.5805(12) 0.1006(4) -0.2003(3) 0.062(2) Uani 1 1 d . .
H26 H -0.7360 0.1004 -0.1889 0.094 Uiso 1 1 calc R U
H27 H -0.5666 0.0734 -0.2358 0.094 Uiso 1 1 calc R U
H28 H -0.5281 0.1576 -0.2032 0.094 Uiso 1 1 calc R U
C25 C -0.0690(14) -0.1784(4) 0.1564(3) 0.056(2) Uani 1 1 d . .
H29 H 0.0244 -0.2248 0.1618 0.067 Uiso 1 1 calc R U
C26 C -0.7105(16) 0.1205(5) 0.2158(3) 0.069(3) Uani 1 1 d . .
H30 H -0.8326 0.0919 0.2312 0.082 Uiso 1 1 calc R U

loop_
_atom_site_aniso_label
_atom_site_aniso_U_11
_atom_site_aniso_U_22
_atom_site_aniso_U_33
_atom_site_aniso_U_23
_atom_site_aniso_U_13
_atom_site_aniso_U_12
O1 0.052(3) 0.018(2) 0.044(3) -0.004(2) -0.009(2) 0.001(2)
O2 0.040(3) 0.026(2) 0.036(3) -0.007(2) 0.011(2) -0.001(2)
O3 0.048(3) 0.027(2) 0.029(2) -0.001(2) -0.001(2) -0.011(2)
O4 0.033(3) 0.028(2) 0.048(3) -0.004(2) 0.003(2) -0.004(2)
N1 0.041(3) 0.014(2) 0.032(3) -0.003(2) 0.003(3) 0.002(2)
C1 0.035(4) 0.028(3) 0.022(3) 0.004(3) -0.008(3) 0.005(4)
O5 0.046(3) 0.078(3) 0.042(3) -0.022(3) -0.008(3) 0.018(3)
C2 0.030(4) 0.023(3) 0.028(4) 0.003(3) -0.006(3) 0.001(3)
C3 0.042(4) 0.016(3) 0.037(4) -0.004(3) 0.001(4) 0.001(3)
C4 0.060(5) 0.024(4) 0.035(4) -0.004(3) -0.001(4) 0.000(4)
C5 0.035(4) 0.019(3) 0.035(4) -0.008(3) -0.001(3) 0.001(3)
C6 0.049(4) 0.024(3) 0.036(4) 0.005(3) -0.003(4) -0.007(3)
C7 0.038(4) 0.021(3) 0.028(3) -0.004(3) -0.005(3) -0.001(3)
C8 0.048(5) 0.023(3) 0.037(4) -0.003(3) -0.003(4) 0.001(3)
C9 0.047(4) 0.033(4) 0.042(4) -0.005(3) 0.006(4) 0.001(4)
C10 0.043(4) 0.018(3) 0.026(3) 0.001(3) 0.001(3) -0.002(3)
C11 0.031(4) 0.022(3) 0.030(4) 0.002(3) 0.004(3) 0.001(3)
C12 0.060(5) 0.034(4) 0.032(4) -0.002(3) 0.002(4) 0.004(4)
C13 0.047(5) 0.042(4) 0.036(4) 0.000(3) 0.004(4) 0.007(4)
C14 0.042(5) 0.042(4) 0.034(4) -0.011(3) 0.001(3) 0.003(4)
C15 0.055(5) 0.028(4) 0.041(4) 0.000(3) -0.005(4) -0.010(4)
C16 0.055(5) 0.040(4) 0.040(4) 0.010(3) -0.002(4) 0.005(4)
C17 0.069(6) 0.059(5) 0.035(4) 0.006(4) 0.011(4) -0.015(5)
C18 0.094(7) 0.039(5) 0.039(5) 0.007(4) -0.006(5) -0.013(5)
C19 0.065(5) 0.045(4) 0.043(5) -0.002(4) 0.016(4) -0.003(4)
C20 0.048(5) 0.064(5) 0.055(5) -0.010(4) 0.001(4) 0.002(4)
C21 0.090(6) 0.052(4) 0.051(5) 0.004(4) -0.021(5) -0.022(5)
C22 0.072(6) 0.071(5) 0.046(5) 0.009(4) -0.012(5) 0.027(5)
C23 0.108(8) 0.055(5) 0.037(5) 0.015(4) 0.022(6) 0.027(6)
C24 0.073(6) 0.064(5) 0.050(5) 0.007(4) -0.010(4) 0.020(5)
C25 0.084(6) 0.032(4) 0.051(5) 0.005(4) -0.004(5) 0.004(4)
C26 0.107(8) 0.051(5) 0.047(5) 0.016(4) 0.033(5) 0.002(5)

loop_
_atom_type_symbol
_atom_type_description
_atom_type_scat_dispersion_real
_atom_type_scat_dispersion_imag
_atom_type_scat_source
C C 0.0033 0.0016 'International Tables Vol C Tables 4.2.6.8 and 6.1.1.4'
H H 0.0000 0.0000 'International Tables Vol C Tables 4.2.6.8 and 6.1.1.4'
N N 0.0061 0.0033 'International Tables Vol C Tables 4.2.6.8 and 6.1.1.4'
O O 0.0106 0.0060 'International Tables Vol C Tables 4.2.6.8 and 6.1.1.4'

loop_
_geom_angle_atom_site_label_1
_geom_angle_atom_site_label_2
_geom_angle_atom_site_label_3
_geom_angle
C11 O3 H1 109.5
C5 O4 H2 109.5
C10 N1 H31 109.5
C10 N1 H32 109.5
H31 N1 H32 109.5
C10 N1 H33 109.5
H31 N1 H33 109.5
H32 N1 H33 109.5
O2 C1 O1 123.1(6)
O2 C1 C11 120.2(5)
O1 C1 C11 116.7(6)
C14 O5 H3 109.5
C8 C2 C6 120.5(6)
C8 C2 C10 121.9(5)
C6 C2 C10 117.6(5)
C16 C3 C19 119.3(6)
C16 C3 C11 122.6(6)
C19 C3 C11 118.1(6)
C15 C4 C9 119.9(6)
C15 C4 H4 120.1
C9 C4 H4 120.1
O4 C5 C7 112.7(5)
O4 C5 C10 110.4(5)
C7 C5 C10 109.1(5)
O4 C5 H5 108.1
C7 C5 H5 108.1
C10 C5 H5 108.1
C15 C6 C2 118.8(6)
C15 C6 H6 120.6
C2 C6 H6 120.6
C13 C7 C12 119.6(6)
C13 C7 C5 120.6(6)
C12 C7 C5 119.8(6)
C2 C8 C9 118.7(6)
C2 C8 H7 120.7
C9 C8 H7 120.7
C4 C9 C8 120.7(6)
C4 C9 H8 119.7
C8 C9 H8 119.7
N1 C10 C2 110.4(4)
N1 C10 C5 107.8(4)
C2 C10 C5 112.9(4)
N1 C10 H9 108.5
C2 C10 H9 108.5
C5 C10 H9 108.5
O3 C11 C1 111.9(5)
O3 C11 C3 107.7(4)
C1 C11 C3 112.6(5)
O3 C11 H10 108.2
C1 C11 H10 108.2
C3 C11 H10 108.2
C7 C12 C25 118.5(6)
C7 C12 H11 120.7
C25 C12 H11 120.7
C7 C13 C17 122.3(7)
C7 C13 H12 118.9
C17 C13 H12 118.9
O5 C14 C20 106.2(5)
O5 C14 C21 108.6(6)
C20 C14 C21 112.4(6)
O5 C14 C24 107.9(5)
C20 C14 C24 111.6(6)
C21 C14 C24 109.9(6)
C4 C15 C6 121.4(6)
C4 C15 H13 119.3
C6 C15 H13 119.3
C3 C16 C22 120.0(7)
C3 C16 H14 120.0
C22 C16 H14 120.0
C18 C17 C13 118.1(7)
C18 C17 H15 120.9
C13 C17 H15 120.9
C17 C18 C25 121.3(7)
C17 C18 H16 119.3
C25 C18 H16 119.3
C3 C19 C26 120.5(8)
C3 C19 H17 119.8
C26 C19 H17 119.8
C14 C20 H18 109.5
C14 C20 H19 109.5
H18 C20 H19 109.5
C14 C20 H20 109.5
H18 C20 H20 109.5
H19 C20 H20 109.5
C14 C21 H21 109.5
C14 C21 H22 109.5
H21 C21 H22 109.5
C14 C21 H23 109.5
H21 C21 H23 109.5
H22 C21 H23 109.5
C23 C22 C16 120.6(8)
C23 C22 H24 119.7
C16 C22 H24 119.7
C22 C23 C26 120.5(7)
C22 C23 H25 119.7
C26 C23 H25 119.7
C14 C24 H26 109.5
C14 C24 H27 109.5
H26 C24 H27 109.5
C14 C24 H28 109.5
H26 C24 H28 109.5
H27 C24 H28 109.5
C18 C25 C12 120.1(7)
C18 C25 H29 120.0
C12 C25 H29 120.0
C23 C26 C19 119.2(8)
C23 C26 H30 120.4
C19 C26 H30 120.4

loop_
_geom_bond_atom_site_label_1
_geom_bond_atom_site_label_2
_geom_bond_distance
O1 C1 1.268(6)
O2 C1 1.254(6)
O3 C11 1.441(6)
O3 H1 0.8400
O4 C5 1.401(6)
O4 H2 0.8400
N1 C10 1.495(6)
N1 H31 1.0330
N1 H32 1.0330
N1 H33 1.0330
C1 C11 1.508(8)
O5 C14 1.446(7)
O5 H3 0.8400
C2 C8 1.395(8)
C2 C6 1.396(7)
C2 C10 1.537(7)
C3 C16 1.367(9)
C3 C19 1.386(8)
C3 C11 1.526(8)
C4 C15 1.357(8)
C4 C9 1.386(7)
C4 H4 0.9500
C5 C7 1.510(8)
C5 C10 1.564(7)
C5 H5 1.0000
C6 C15 1.392(7)
C6 H6 0.9500
C7 C13 1.376(8)
C7 C12 1.402(8)
C8 C9 1.395(7)
C8 H7 0.9500
C9 H8 0.9500
C10 H9 1.0000
C11 H10 1.0000
C12 C25 1.403(8)
C12 H11 0.9500
C13 C17 1.386(8)
C13 H12 0.9500
C14 C20 1.487(8)
C14 C21 1.502(8)
C14 C24 1.539(8)
C15 H13 0.9500
C16 C22 1.397(9)
C16 H14 0.9500
C17 C18 1.377(9)
C17 H15 0.9500
C18 C25 1.389(9)
C18 H16 0.9500
C19 C26 1.403(9)
C19 H17 0.9500
C20 H18 0.9800
C20 H19 0.9800
C20 H20 0.9800
C21 H21 0.9800
C21 H22 0.9800
C21 H23 0.9800
C22 C23 1.360(10)
C22 H24 0.9500
C23 C26 1.368(10)
C23 H25 0.9500
C24 H26 0.9800
C24 H27 0.9800
C24 H28 0.9800
C25 H29 0.9500
C26 H30 0.9500

loop_
_geom_torsion_atom_site_label_1
_geom_torsion_atom_site_label_2
_geom_torsion_atom_site_label_3
_geom_torsion_atom_site_label_4
_geom_torsion
C8 C2 C6 C15 1.3(8)
C10 C2 C6 C15 179.8(5)
O4 C5 C7 C13 167.1(5)
C10 C5 C7 C13 -69.8(7)
O4 C5 C7 C12 -14.3(7)
C10 C5 C7 C12 108.8(6)
C6 C2 C8 C9 -0.7(8)
C10 C2 C8 C9 -179.1(5)
C15 C4 C9 C8 -1.3(9)
C2 C8 C9 C4 0.7(9)
C8 C2 C10 N1 49.5(7)
C6 C2 C10 N1 -129.0(5)
C8 C2 C10 C5 -71.3(7)
C6 C2 C10 C5 110.2(6)
O4 C5 C10 N1 -65.3(6)
C7 C5 C10 N1 170.2(5)
O4 C5 C10 C2 56.9(6)
C7 C5 C10 C2 -67.5(6)
O2 C1 C11 O3 -28.0(7)
O1 C1 C11 O3 151.5(5)
O2 C1 C11 C3 93.4(6)
O1 C1 C11 C3 -87.1(6)
C16 C3 C11 O3 120.3(6)
C19 C3 C11 O3 -60.6(7)
C16 C3 C11 C1 -3.4(8)
C19 C3 C11 C1 175.7(5)
C13 C7 C12 C25 2.5(9)
C5 C7 C12 C25 -176.1(5)
C12 C7 C13 C17 -1.6(9)
C5 C7 C13 C17 177.0(6)
C9 C4 C15 C6 2.0(9)
C2 C6 C15 C4 -1.9(9)
C19 C3 C16 C22 0.2(9)
C11 C3 C16 C22 179.3(6)
C7 C13 C17 C18 0.6(10)
C13 C17 C18 C25 -0.5(10)
C16 C3 C19 C26 -1.4(9)
C11 C3 C19 C26 179.5(6)
C3 C16 C22 C23 0.3(11)
C16 C22 C23 C26 0.4(12)
C17 C18 C25 C12 1.4(11)
C7 C12 C25 C18 -2.4(10)
C22 C23 C26 C19 -1.6(12)
C3 C19 C26 C23 2.1(11)
